data_2210257
loop_
_publ_author_name
'Yathirajan, H.S.'
'Sarojini, B.K.'
'Bindya, S.'
'Narayana, B.'
'Bolte, Michael'

_publ_section_title
;
 3-(6-Methoxy-2-naphthyl)-1-(2-naphthyl)prop-2-en-1-one
;
_journal_coeditor_code HB2125
_journal_issue 9
_journal_name_full 'Acta Crystallographica Section E'
_journal_page_first o4046
_journal_page_last o4047
_journal_paper_doi 10.1107/S160053680603354X
_journal_volume 62
_journal_year 2006
_chemical_formula_moiety 'C24 H18 O2'
_chemical_formula_sum 'C24 H18 O2'
_chemical_formula_weight 338.38
_chemical_name_systematic ?
_space_group_IT_number 14
_symmetry_cell_setting monoclinic
_symmetry_space_group_name_Hall '-P 2yn'
_symmetry_space_group_name_H-M 'P 1 21/n 1'
_atom_sites_solution_hydrogens geom
_atom_sites_solution_primary direct
_atom_sites_solution_secondary difmap
_audit_creation_method SHELXL-97
_cell_angle_alpha 90.00
_cell_angle_beta 92.046(8)
_cell_angle_gamma 90.00
_cell_formula_units_Z 4
_cell_length_a 7.5270(8)
_cell_length_b 5.9364(4)
_cell_length_c 37.576(4)
_cell_measurement_reflns_used 8060
_cell_measurement_temperature 173(2)
_cell_measurement_theta_max 25.4
_cell_measurement_theta_min 2.2
_cell_volume 1677.9(3)
_computing_cell_refinement X-Area
_computing_data_collection 'X-Area (Stoe & Cie, 2001)'
_computing_data_reduction X-Area
_computing_molecular_graphics 'PLATON (Spek, 2003)'
_computing_publication_material SHELXL97
_computing_structure_refinement 'SHELXL97 (Sheldrick, 1997)'
_computing_structure_solution 'SHELXS97 (Sheldrick, 1997)'
_diffrn_ambient_temperature 173(2)
_diffrn_measured_fraction_theta_full 0.997
_diffrn_measured_fraction_theta_max 0.994
_diffrn_measurement_device_type 'STOE IPDS II two-circle-diffractometer'
_diffrn_measurement_method \w
_diffrn_radiation_monochromator graphite
_diffrn_radiation_source 'fine-focus sealed tube'
_diffrn_radiation_type MoK\a
_diffrn_radiation_wavelength 0.71073
_diffrn_reflns_av_R_equivalents 0.0352
_diffrn_reflns_av_sigmaI/netI 0.0267
_diffrn_reflns_limit_h_max 8
_diffrn_reflns_limit_h_min -8
_diffrn_reflns_limit_k_max 7
_diffrn_reflns_limit_k_min -7
_diffrn_reflns_limit_l_max 44
_diffrn_reflns_limit_l_min -44
_diffrn_reflns_number 9309
_diffrn_reflns_theta_full 25.00
_diffrn_reflns_theta_max 25.03
_diffrn_reflns_theta_min 2.17
_diffrn_standards_number 0
_exptl_absorpt_coefficient_mu 0.084
_exptl_absorpt_correction_type none
_exptl_crystal_colour 'light yellow'
_exptl_crystal_density_diffrn 1.339
_exptl_crystal_density_method 'not measured'
_exptl_crystal_description plate
_exptl_crystal_F_000 712
_exptl_crystal_size_max 0.42
_exptl_crystal_size_mid 0.37
_exptl_crystal_size_min 0.13
_refine_diff_density_max 0.214
_refine_diff_density_min -0.148
_refine_ls_extinction_coef 0.028(3)
_refine_ls_extinction_expression Fc^*^=kFc[1+0.001xFc^2^\l^3^/sin(2\q)]^-1/4^
_refine_ls_extinction_method SHELXL97
_refine_ls_goodness_of_fit_ref 1.045
_refine_ls_hydrogen_treatment constr
_refine_ls_matrix_type full
_refine_ls_number_parameters 237
_refine_ls_number_reflns 2940
_refine_ls_number_restraints 0
_refine_ls_restrained_S_all 1.045
_refine_ls_R_factor_all 0.0437
_refine_ls_R_factor_gt 0.0363
_refine_ls_shift/su_max 0.001
_refine_ls_shift/su_mean 0.000
_refine_ls_structure_factor_coef Fsqd
_refine_ls_weighting_details 'calc w=1/[\s^2^(Fo^2^)+(0.0683P)^2^+0.0701P] where P=(Fo^2^+2Fc^2^)/3'
_refine_ls_weighting_scheme calc
_refine_ls_wR_factor_gt 0.0984
_refine_ls_wR_factor_ref 0.1019
_reflns_number_gt 2455
_reflns_number_total 2940
_reflns_threshold_expression I>2\s(I)
_cod_data_source_file hb2125.cif
_cod_data_source_block I
_cod_depositor_comments
;
The following automatic conversions were performed:
'_symmetry_cell_setting' value 'Monoclinic' changed to 'monoclinic'
according to '/home/saulius/struct/CIF-dictionaries/cif_core.dic'
dictionary named 'cif_core.dic' version 2.4.1 from 2010-06-29.

Automatic conversion script
Id: cif_fix_enum 1527 2010-12-29 10:47:43Z saulius 

The following automatic conversions were performed:

'_symmetry_cell_setting' value 'Monoclinic' changed to 'monoclinic'
according to /home/saulius/struct/CIF-dictionaries/cif_core.dic
dictionary named 'cif_core.dic' version 2.4.1 from 2010-06-29.

Automatic conversion script
Id: cif_fix_values 1715 2011-07-08 13:25:40Z adriana 
;
_cod_original_sg_symbol_H-M 'P 21/n'
_cod_database_code 2210257
_cod_database_fobs_code 2210257

loop_
_symmetry_equiv_pos_as_xyz
'x, y, z'
'-x+1/2, y+1/2, -z+1/2'
'-x, -y, -z'
'x-1/2, -y-1/2, z-1/2'

loop_
_atom_site_type_symbol
_atom_site_label
_atom_site_fract_x
_atom_site_fract_y
_atom_site_fract_z
_atom_site_U_iso_or_equiv
_atom_site_adp_type
_atom_site_calc_flag
_atom_site_refinement_flags
_atom_site_occupancy
O O1 0.51277(11) 0.70712(15) 0.74829(2) 0.0355(2) Uani d . 1
O O2 0.28946(13) -0.18896(15) 0.50713(3) 0.0424(3) Uani d . 1
C C1 0.34928(15) 0.27999(19) 0.59321(3) 0.0275(3) Uani d . 1
C C2 0.43030(15) 0.4960(2) 0.58887(3) 0.0298(3) Uani d . 1
H H2 0.4509 0.5507 0.5656 0.036 Uiso calc R 1
C C3 0.47834(15) 0.62437(19) 0.61782(3) 0.0294(3) Uani d . 1
H H3 0.5340 0.7659 0.6143 0.035 Uiso calc R 1
C C4 0.44688(15) 0.55099(19) 0.65302(3) 0.0266(3) Uani d . 1
C C5 0.35812(14) 0.34154(19) 0.65752(3) 0.0265(3) Uani d . 1
C C6 0.31485(15) 0.20862(19) 0.62715(3) 0.0277(3) Uani d . 1
H H6 0.2604 0.0659 0.6303 0.033 Uiso calc R 1
C C7 0.49996(15) 0.67954(19) 0.68340(3) 0.0288(3) Uani d . 1
H H7 0.5614 0.8179 0.6806 0.035 Uiso calc R 1
C C8 0.46249(15) 0.6037(2) 0.71677(3) 0.0288(3) Uani d . 1
C C9 0.36418(16) 0.4032(2) 0.72121(3) 0.0320(3) Uani d . 1
H H9 0.3321 0.3576 0.7444 0.038 Uiso calc R 1
C C10 0.31552(16) 0.2754(2) 0.69245(3) 0.0310(3) Uani d . 1
H H10 0.2518 0.1394 0.6958 0.037 Uiso calc R 1
C C11 0.62639(19) 0.8993(2) 0.74619(4) 0.0403(3) Uani d . 1
H H11A 0.7365 0.8564 0.7348 0.060 Uiso calc R 1
H H11B 0.6545 0.9561 0.7702 0.060 Uiso calc R 1
H H11C 0.5660 1.0173 0.7321 0.060 Uiso calc R 1
C C12 0.30577(15) 0.1325(2) 0.56291(3) 0.0298(3) Uani d . 1
H H12 0.2745 -0.0182 0.5684 0.036 Uiso calc R 1
C C13 0.30517(16) 0.1859(2) 0.52845(3) 0.0323(3) Uani d . 1
H H13 0.3295 0.3364 0.5215 0.039 Uiso calc R 1
C C14 0.26685(16) 0.0126(2) 0.50084(3) 0.0324(3) Uani d . 1
C C21 0.20126(15) 0.0885(2) 0.46481(3) 0.0290(3) Uani d . 1
C C22 0.11932(16) 0.3026(2) 0.45942(4) 0.0329(3) Uani d . 1
H H22 0.1093 0.4029 0.4789 0.039 Uiso calc R 1
C C23 0.05511(16) 0.3647(2) 0.42648(4) 0.0330(3) Uani d . 1
H H23 -0.0025 0.5062 0.4235 0.040 Uiso calc R 1
C C24 0.07268(15) 0.22212(19) 0.39657(3) 0.0289(3) Uani d . 1
C C25 0.15706(15) 0.00758(19) 0.40170(3) 0.0268(3) Uani d . 1
C C26 0.21698(15) -0.0545(2) 0.43627(3) 0.0287(3) Uani d . 1
H H26 0.2695 -0.1985 0.4400 0.034 Uiso calc R 1
C C27 0.01404(16) 0.2854(2) 0.36175(4) 0.0339(3) Uani d . 1
H H27 -0.0422 0.4271 0.3580 0.041 Uiso calc R 1
C C28 0.03745(17) 0.1452(2) 0.33354(4) 0.0375(3) Uani d . 1
H H28 -0.0033 0.1899 0.3104 0.045 Uiso calc R 1
C C29 0.12191(17) -0.0664(2) 0.33843(4) 0.0366(3) Uani d . 1
H H29 0.1382 -0.1621 0.3185 0.044 Uiso calc R 1
C C30 0.17987(16) -0.1333(2) 0.37156(3) 0.0314(3) Uani d . 1
H H30 0.2361 -0.2757 0.3746 0.038 Uiso calc R 1

loop_
_atom_site_aniso_label
_atom_site_aniso_U_11
_atom_site_aniso_U_22
_atom_site_aniso_U_33
_atom_site_aniso_U_12
_atom_site_aniso_U_13
_atom_site_aniso_U_23
O1 0.0371(5) 0.0385(5) 0.0307(5) -0.0042(4) -0.0006(4) -0.0079(4)
O2 0.0623(7) 0.0321(5) 0.0326(6) 0.0032(4) 0.0014(4) 0.0009(4)
C1 0.0252(6) 0.0279(6) 0.0294(7) 0.0025(5) 0.0001(5) 0.0017(5)
C2 0.0296(6) 0.0313(6) 0.0285(7) -0.0001(5) 0.0022(5) 0.0042(5)
C3 0.0283(6) 0.0260(6) 0.0338(7) -0.0025(5) 0.0012(5) 0.0038(5)
C4 0.0221(5) 0.0259(6) 0.0316(7) 0.0020(5) 0.0000(5) 0.0015(5)
C5 0.0225(6) 0.0265(6) 0.0303(7) 0.0012(4) -0.0002(5) 0.0013(5)
C6 0.0268(6) 0.0246(6) 0.0317(7) -0.0013(4) -0.0001(5) 0.0018(5)
C7 0.0275(6) 0.0245(6) 0.0343(7) -0.0003(5) -0.0010(5) -0.0006(5)
C8 0.0256(6) 0.0305(6) 0.0301(7) 0.0029(5) -0.0013(5) -0.0043(5)
C9 0.0304(6) 0.0379(7) 0.0278(7) -0.0026(5) 0.0019(5) 0.0016(5)
C10 0.0313(6) 0.0304(6) 0.0313(7) -0.0050(5) 0.0009(5) 0.0025(5)
C11 0.0503(8) 0.0297(7) 0.0401(8) -0.0039(6) -0.0108(6) -0.0038(6)
C12 0.0287(6) 0.0284(6) 0.0324(7) 0.0003(5) 0.0016(5) -0.0006(5)
C13 0.0345(7) 0.0315(7) 0.0309(7) -0.0023(5) 0.0015(5) 0.0003(5)
C14 0.0340(7) 0.0319(7) 0.0317(7) -0.0017(5) 0.0047(5) 0.0002(5)
C21 0.0269(6) 0.0292(6) 0.0311(7) -0.0034(5) 0.0034(5) -0.0019(5)
C22 0.0330(7) 0.0309(6) 0.0349(8) 0.0012(5) 0.0037(5) -0.0065(5)
C23 0.0296(6) 0.0269(6) 0.0425(8) 0.0034(5) 0.0002(5) -0.0012(5)
C24 0.0233(6) 0.0280(6) 0.0352(7) -0.0038(5) 0.0000(5) 0.0016(5)
C25 0.0246(6) 0.0252(6) 0.0307(7) -0.0034(4) 0.0016(5) 0.0000(5)
C26 0.0280(6) 0.0241(6) 0.0339(7) -0.0004(5) 0.0021(5) 0.0006(5)
C27 0.0281(6) 0.0318(7) 0.0415(8) -0.0035(5) -0.0042(5) 0.0066(6)
C28 0.0356(7) 0.0447(7) 0.0317(8) -0.0096(6) -0.0044(6) 0.0075(6)
C29 0.0401(7) 0.0400(7) 0.0297(7) -0.0078(6) 0.0025(5) -0.0032(6)
C30 0.0325(6) 0.0287(6) 0.0331(7) -0.0030(5) 0.0025(5) -0.0013(5)

loop_
_atom_type_symbol
_atom_type_description
_atom_type_scat_dispersion_real
_atom_type_scat_dispersion_imag
_atom_type_scat_source
C C 0.0033 0.0016 'International Tables Vol C Tables 4.2.6.8 and 6.1.1.4'
H H 0.0000 0.0000 'International Tables Vol C Tables 4.2.6.8 and 6.1.1.4'
O O 0.0106 0.0060 'International Tables Vol C Tables 4.2.6.8 and 6.1.1.4'

loop_
_geom_angle_atom_site_label_1
_geom_angle_atom_site_label_2
_geom_angle_atom_site_label_3
_geom_angle
C8 O1 C11 117.10(10)
C6 C1 C2 118.41(11)
C6 C1 C12 119.46(11)
C2 C1 C12 122.11(11)
C3 C2 C1 120.71(11)
C3 C2 H2 119.6
C1 C2 H2 119.6
C2 C3 C4 121.48(11)
C2 C3 H3 119.3
C4 C3 H3 119.3
C7 C4 C3 122.19(11)
C7 C4 C5 119.61(11)
C3 C4 C5 118.20(11)
C6 C5 C10 122.60(11)
C6 C5 C4 119.10(11)
C10 C5 C4 118.30(11)
C1 C6 C5 121.97(11)
C1 C6 H6 119.0
C5 C6 H6 119.0
C8 C7 C4 119.87(11)
C8 C7 H7 120.1
C4 C7 H7 120.1
C7 C8 O1 125.59(11)
C7 C8 C9 120.64(11)
O1 C8 C9 113.77(11)
C10 C9 C8 120.18(12)
C10 C9 H9 119.9
C8 C9 H9 119.9
C9 C10 C5 121.20(11)
C9 C10 H10 119.4
C5 C10 H10 119.4
O1 C11 H11A 109.5
O1 C11 H11B 109.5
H11A C11 H11B 109.5
O1 C11 H11C 109.5
H11A C11 H11C 109.5
H11B C11 H11C 109.5
C13 C12 C1 127.31(12)
C13 C12 H12 116.3
C1 C12 H12 116.3
C12 C13 C14 120.57(12)
C12 C13 H13 119.7
C14 C13 H13 119.7
O2 C14 C13 121.24(12)
O2 C14 C21 120.42(11)
C13 C14 C21 118.33(11)
C26 C21 C22 119.26(11)
C26 C21 C14 119.03(11)
C22 C21 C14 121.69(11)
C23 C22 C21 120.53(12)
C23 C22 H22 119.7
C21 C22 H22 119.7
C22 C23 C24 121.23(11)
C22 C23 H23 119.4
C24 C23 H23 119.4
C27 C24 C23 122.64(11)
C27 C24 C25 118.81(11)
C23 C24 C25 118.53(11)
C26 C25 C30 122.42(11)
C26 C25 C24 118.83(11)
C30 C25 C24 118.74(11)
C21 C26 C25 121.56(11)
C21 C26 H26 119.2
C25 C26 H26 119.2
C28 C27 C24 120.75(12)
C28 C27 H27 119.6
C24 C27 H27 119.6
C27 C28 C29 120.67(13)
C27 C28 H28 119.7
C29 C28 H28 119.7
C30 C29 C28 120.26(12)
C30 C29 H29 119.9
C28 C29 H29 119.9
C29 C30 C25 120.77(12)
C29 C30 H30 119.6
C25 C30 H30 119.6

loop_
_geom_bond_atom_site_label_1
_geom_bond_atom_site_label_2
_geom_bond_distance
O1 C8 1.3749(15)
O1 C11 1.4299(16)
O2 C14 1.2301(15)
C1 C6 1.3774(18)
C1 C2 1.4318(17)
C1 C12 1.4639(18)
C2 C3 1.3663(18)
C2 H2 0.9500
C3 C4 1.4205(18)
C3 H3 0.9500
C4 C7 1.4185(18)
C4 C5 1.4244(16)
C5 C6 1.4157(17)
C5 C10 1.4178(17)
C6 H6 0.9500
C7 C8 1.3711(18)
C7 H7 0.9500
C8 C9 1.4149(17)
C9 C10 1.3598(18)
C9 H9 0.9500
C10 H10 0.9500
C11 H11A 0.9800
C11 H11B 0.9800
C11 H11C 0.9800
C12 C13 1.3332(19)
C12 H12 0.9500
C13 C14 1.4821(18)
C13 H13 0.9500
C14 C21 1.4941(18)
C21 C26 1.3759(17)
C21 C22 1.4240(17)
C22 C23 1.3635(19)
C22 H22 0.9500
C23 C24 1.4168(18)
C23 H23 0.9500
C24 C27 1.4167(19)
C24 C25 1.4331(16)
C25 C26 1.4091(18)
C25 C30 1.4234(17)
C26 H26 0.9500
C27 C28 1.3639(19)
C27 H27 0.9500
C28 C29 1.4172(19)
C28 H28 0.9500
C29 C30 1.3635(19)
C29 H29 0.9500
C30 H30 0.9500

loop_
_geom_torsion_atom_site_label_1
_geom_torsion_atom_site_label_2
_geom_torsion_atom_site_label_3
_geom_torsion_atom_site_label_4
_geom_torsion
C6 C1 C2 C3 2.43(17)
C12 C1 C2 C3 -176.32(11)
C1 C2 C3 C4 -1.23(18)
C2 C3 C4 C7 178.37(11)
C2 C3 C4 C5 -1.96(17)
C7 C4 C5 C6 -176.42(10)
C3 C4 C5 C6 3.90(16)
C7 C4 C5 C10 4.00(16)
C3 C4 C5 C10 -175.67(11)
C2 C1 C6 C5 -0.39(17)
C12 C1 C6 C5 178.39(10)
C10 C5 C6 C1 176.78(11)
C4 C5 C6 C1 -2.78(17)
C3 C4 C7 C8 178.39(11)
C5 C4 C7 C8 -1.28(17)
C4 C7 C8 O1 177.16(10)
C4 C7 C8 C9 -2.86(17)
C11 O1 C8 C7 -5.62(17)
C11 O1 C8 C9 174.40(10)
C7 C8 C9 C10 4.25(18)
O1 C8 C9 C10 -175.76(11)
C8 C9 C10 C5 -1.39(19)
C6 C5 C10 C9 177.76(11)
C4 C5 C10 C9 -2.68(17)
C6 C1 C12 C13 169.25(12)
C2 C1 C12 C13 -12.01(19)
C1 C12 C13 C14 176.77(11)
C12 C13 C14 O2 -23.05(19)
C12 C13 C14 C21 157.51(11)
O2 C14 C21 C26 -19.40(18)
C13 C14 C21 C26 160.04(11)
O2 C14 C21 C22 159.12(12)
C13 C14 C21 C22 -21.44(17)
C26 C21 C22 C23 0.78(18)
C14 C21 C22 C23 -177.74(11)
C21 C22 C23 C24 -1.97(19)
C22 C23 C24 C27 -177.33(11)
C22 C23 C24 C25 1.14(18)
C27 C24 C25 C26 179.38(10)
C23 C24 C25 C26 0.86(16)
C27 C24 C25 C30 0.41(16)
C23 C24 C25 C30 -178.11(11)
C22 C21 C26 C25 1.26(17)
C14 C21 C26 C25 179.82(10)
C30 C25 C26 C21 176.87(11)
C24 C25 C26 C21 -2.06(17)
C23 C24 C27 C28 178.39(11)
C25 C24 C27 C28 -0.07(18)
C24 C27 C28 C29 -0.36(19)
C27 C28 C29 C30 0.47(19)
C28 C29 C30 C25 -0.12(19)
C26 C25 C30 C29 -179.25(11)
C24 C25 C30 C29 -0.32(17)

loop_
_cod_related_entry_id
_cod_related_entry_database
_cod_related_entry_code
1 ChemSpider 30655034
